data_1517360
loop_
_publ_author_name
'Hulley, Elliott B.'
'Helm, Monte L.'
'Bullock, R. Morris'

_publ_section_title
;
 Heterolytic cleavage of H2by bifunctional manganese(i) complexes: impact
 of ligand dynamics, electrophilicity, and base positioning
;
_journal_issue 12
_journal_name_full 'Chem. Sci.'
_journal_page_first 4729
_journal_paper_doi 10.1039/C4SC01801J
_journal_volume 5
_journal_year 2014
_chemical_formula_moiety 'C56 H54 Mn N2 O P4, C32 H12 B F24, 0.72(C Cl2)'
_chemical_formula_sum 'C88.72 H66 B Cl1.44 F24 Mn N2 O P4'
_chemical_formula_weight 1872.75
_chemical_name_systematic '[(P2N2)Mn(CO)(dppm)][BArF]'
_space_group_crystal_system triclinic
_space_group_IT_number 2
_space_group_name_Hall '-P 1'
_space_group_name_H-M_alt 'P -1'
_symmetry_space_group_name_Hall '-P 1'
_symmetry_space_group_name_H-M 'P -1'
_atom_sites_solution_hydrogens geom
_audit_creation_date 2013-12-11
_audit_creation_method
;
  Olex2 1.2
  (compiled Apr 23 2013 17:59:47, GUI svn.r4466)
;
_cell_angle_alpha 73.339(2)
_cell_angle_beta 83.858(2)
_cell_angle_gamma 89.798(2)
_cell_formula_units_Z 2
_cell_length_a 10.1892(3)
_cell_length_b 19.1512(7)
_cell_length_c 22.8693(9)
_cell_measurement_reflns_used 9872
_cell_measurement_temperature 100(2)
_cell_measurement_theta_max 27.035
_cell_measurement_theta_min 2.269
_cell_volume 4249.0(3)
_computing_molecular_graphics
;
O. V. Dolomanov, L. J. Bourhis, R. J. Gildea, J. A. K. Howard and H. Puschmann,
OLEX2: a complete structure solution, refinement and analysis program.
J. Appl. Cryst. (2009). 42, 339-341.
;
_computing_publication_material
;
O. V. Dolomanov, L. J. Bourhis, R. J. Gildea, J. A. K. Howard and H. Puschmann,
OLEX2: a complete structure solution, refinement and analysis program.
J. Appl. Cryst. (2009). 42, 339-341.
;
_computing_structure_refinement
;
SHELXL, G.M. Sheldrick, Acta Cryst.
(2008). A64, 112-122
;
_diffrn_ambient_temperature 100.15
_diffrn_measured_fraction_theta_full 0.998
_diffrn_measured_fraction_theta_max 0.994
_diffrn_measurement_device_type 'Bruker APEX-II CCD'
_diffrn_measurement_method '\f and \w scans'
_diffrn_radiation_monochromator graphite
_diffrn_radiation_type MoK\a
_diffrn_radiation_wavelength 0.71073
_diffrn_reflns_av_R_equivalents 0.0393
_diffrn_reflns_av_unetI/netI 0.0508
_diffrn_reflns_Laue_measured_fraction_full 0.998
_diffrn_reflns_Laue_measured_fraction_max 0.994
_diffrn_reflns_limit_h_max 13
_diffrn_reflns_limit_h_min -13
_diffrn_reflns_limit_k_max 24
_diffrn_reflns_limit_k_min -24
_diffrn_reflns_limit_l_max 29
_diffrn_reflns_limit_l_min -29
_diffrn_reflns_number 64380
_diffrn_reflns_point_group_measured_fraction_full 0.998
_diffrn_reflns_point_group_measured_fraction_max 0.994
_diffrn_reflns_theta_full 25.242
_diffrn_reflns_theta_max 27.222
_diffrn_reflns_theta_min 2.147
_diffrn_standards_number 0
_exptl_absorpt_coefficient_mu 0.377
_exptl_absorpt_correction_T_max 1.0000
_exptl_absorpt_correction_T_min 0.9722
_exptl_absorpt_correction_type multi-scan
_exptl_absorpt_process_details
;
SADABS-2008/1 (Bruker,2008) was used for absorption correction.
wR2(int) was 0.0453 before and 0.0403 after correction.
The Ratio of minimum to maximum transmission is 0.9722.
The \l/2 correction factor is 0.0015.
;
_exptl_crystal_colour orange
_exptl_crystal_colour_primary orange
_exptl_crystal_density_diffrn 1.464
_exptl_crystal_description block
_exptl_crystal_F_000 1902
_exptl_crystal_size_max 0.3
_exptl_crystal_size_mid 0.2
_exptl_crystal_size_min 0.1
_refine_diff_density_max 1.135
_refine_diff_density_min -1.019
_refine_diff_density_rms 0.081
_refine_ls_extinction_method none
_refine_ls_goodness_of_fit_ref 1.126
_refine_ls_hydrogen_treatment constr
_refine_ls_matrix_type full
_refine_ls_number_parameters 1154
_refine_ls_number_reflns 18848
_refine_ls_number_restraints 43
_refine_ls_restrained_S_all 1.133
_refine_ls_R_factor_all 0.0887
_refine_ls_R_factor_gt 0.0651
_refine_ls_shift/su_max 0.001
_refine_ls_shift/su_mean 0.000
_refine_ls_structure_factor_coef Fsqd
_refine_ls_weighting_details
;
 w=1/[\s^2^(Fo^2^)+(0.0335P)^2^+11.6749P]
 where P=(Fo^2^+2Fc^2^)/3
;
_refine_ls_weighting_scheme calc
_refine_ls_wR_factor_gt 0.1405
_refine_ls_wR_factor_ref 0.1495
_reflns_Friedel_coverage 0.000
_reflns_number_gt 14442
_reflns_number_total 18848
_reflns_threshold_expression 'I > 2\s(I)'
_cod_data_source_file c4sc01801j2.cif
_cod_data_source_block eh011_0m
_cod_depositor_comments 'Adding full bibliography for 1517360--1517366.cif.'
_cod_database_code 1517360
_olex2_refinement_description
;
1. Fixed Uiso
 At 1.2 times of:
  All C(H) groups, All C(H,H) groups
2. Restrained distances
 Cl4-C89 \\sim Cl3-C89 \\sim Cl1-C88 \\sim Cl2-C88
 with sigma of 0.02
 Cl1-Cl2 \\sim Cl4-Cl3
 with sigma of 0.02
3. Uiso/Uaniso restraints and constraints
Uanis(Cl1) = Uanis(Cl2)
Uanis(Cl4) = Uanis(Cl3)
4. Others
 Fixed Sof: F22(0.54) F24(0.54) F23(0.54) Cl3(0.22) Cl4(0.22) C89(0.22)
 Cl2(0.5) Cl1(0.5) C88(0.5) F23A(0.46) F24A(0.46) F22A(0.46)
5.a Secondary CH2 refined with riding coordinates:
 C90(H90A,H90B), C5(H5A,H5B), C4(H4A,H4B), C3(H3A,H3B), C2(H2A,H2B), C13(H13A,
 H13B), C6(H6A,H6B)
5.b Aromatic/amide H refined with riding coordinates:
 C39(H39), C65(H65), C25(H25), C36(H36), C37(H37), C43(H43), C73(H73),
 C77(H77), C35(H35), C28(H28), C81(H81), C67(H67), C49(H49), C55(H55), C69(H69),
  C75(H75), C85(H85), C19(H19), C57(H57), C33(H33), C40(H40), C34(H34),
 C42(H42), C41(H41), C59(H59), C24(H24), C48(H48), C52(H52), C51(H51), C61(H61),
  C21(H21), C8(H8), C46(H46), C45(H45), C47(H47), C27(H27), C54(H54), C17(H17),
 C83(H83), C23(H23), C12(H12), C53(H53), C9(H9), C22(H22), C18(H18), C11(H11),
 C29(H29), C30(H30), C15(H15), C16(H16), C31(H31), C10(H10)
;
_shelx_space_group_comment
;
The symmetry employed for this shelxl refinement is uniquely defined
by the following loop, which should always be used as a source of
symmetry information in preference to the above space-group names.
They are only intended as comments.
;
_shelxl_version_number 2013-2

loop_
_space_group_symop_operation_xyz
'x, y, z'
'-x, -y, -z'

loop_
_atom_site_label
_atom_site_type_symbol
_atom_site_fract_x
_atom_site_fract_y
_atom_site_fract_z
_atom_site_U_iso_or_equiv
_atom_site_adp_type
_atom_site_occupancy
_atom_site_site_symmetry_order
_atom_site_calc_flag
_atom_site_refinement_flags_posn
_atom_site_refinement_flags_adp
_atom_site_refinement_flags_occupancy
_atom_site_disorder_assembly
_atom_site_disorder_group
Mn1 Mn 0.24226(5) 0.43515(2) 0.17346(2) 0.01277(11) Uani 1 1 d . . . . .
P2 P 0.13612(8) 0.36075(4) 0.12811(4) 0.01402(17) Uani 1 1 d . . . . .
P3 P 0.33846(8) 0.34836(4) 0.24259(4) 0.01542(17) Uani 1 1 d . . . . .
P4 P 0.09968(8) 0.50652(4) 0.11108(4) 0.01365(16) Uani 1 1 d . . . . .
P1 P 0.30214(8) 0.50852(4) 0.22577(4) 0.01492(17) Uani 1 1 d . . . . .
F11 F 0.1056(2) -0.36502(12) 0.39091(11) 0.0338(5) Uani 1 1 d . . . . .
F17 F 0.1317(2) 0.16471(12) 0.39525(11) 0.0393(6) Uani 1 1 d . . . . .
F12 F -0.0545(3) -0.37642(12) 0.34057(11) 0.0396(6) Uani 1 1 d . . . . .
O1 O 0.4782(2) 0.47894(13) 0.08547(11) 0.0224(5) Uani 1 1 d . . . . .
F10 F -0.0665(3) -0.42889(11) 0.43776(11) 0.0411(6) Uani 1 1 d . . . . .
F8 F -0.4551(2) -0.27650(14) 0.50587(11) 0.0399(6) Uani 1 1 d . . . . .
F13 F -0.3906(2) 0.13878(12) 0.38632(11) 0.0407(6) Uani 1 1 d . . . . .
F9 F -0.3102(2) -0.29235(15) 0.56827(10) 0.0425(6) Uani 1 1 d . . . . .
F15 F -0.4597(2) 0.02796(13) 0.40963(12) 0.0423(6) Uani 1 1 d . . . . .
C90 C 0.0558(3) 0.43609(16) 0.07541(14) 0.0162(6) Uani 1 1 d . . . . .
H90A H 0.0956 0.4464 0.0323 0.019 Uiso 1 1 calc R U . . .
H90B H -0.0408 0.4279 0.0781 0.019 Uiso 1 1 calc R U . . .
F16 F 0.0860(3) 0.09896(14) 0.48782(11) 0.0477(7) Uani 1 1 d . . . . .
F7 F -0.3708(3) -0.18471(13) 0.52482(13) 0.0513(7) Uani 1 1 d . . . . .
N1 N 0.4583(3) 0.42474(15) 0.30924(13) 0.0189(6) Uani 1 1 d . . . . .
F14 F -0.3906(3) 0.07052(15) 0.47830(11) 0.0485(7) Uani 1 1 d . . . . .
F18 F 0.2254(2) 0.06282(14) 0.42725(13) 0.0475(7) Uani 1 1 d . . . . .
C1 C 0.3808(3) 0.46003(17) 0.11871(15) 0.0165(6) Uani 1 1 d . . . . .
C38 C 0.1570(3) 0.58466(16) 0.04547(14) 0.0150(6) Uani 1 1 d . . . . .
F20 F 0.4615(2) 0.00453(15) 0.14189(12) 0.0509(7) Uani 1 1 d . . . . .
C32 C -0.0535(3) 0.54033(17) 0.13937(14) 0.0160(6) Uani 1 1 d . . . . .
F3 F -0.2549(3) 0.08869(15) 0.07710(12) 0.0614(9) Uani 1 1 d . . . . .
C5 C 0.4564(3) 0.49453(19) 0.26206(15) 0.0212(7) Uani 1 1 d . . . . .
H5A H 0.5313 0.4974 0.2300 0.025 Uiso 1 1 calc R U . . .
H5B H 0.4692 0.5344 0.2807 0.025 Uiso 1 1 calc R U . . .
N2 N 0.1197(3) 0.40743(14) 0.26890(12) 0.0159(5) Uani 1 1 d . . . . .
F19 F 0.2705(3) 0.04629(15) 0.13082(14) 0.0640(9) Uani 1 1 d . . . . .
C50 C 0.2137(3) 0.31133(17) 0.07636(15) 0.0170(6) Uani 1 1 d . . . . .
C39 C 0.1038(3) 0.65379(17) 0.03735(15) 0.0197(7) Uani 1 1 d . . . . .
H39 H 0.0316 0.6606 0.0650 0.024 Uiso 1 1 calc R U . . .
C65 C -0.1940(3) -0.17550(18) 0.42346(15) 0.0192(7) Uani 1 1 d . . . . .
H65 H -0.2322 -0.1329 0.4305 0.023 Uiso 1 1 calc R U . . .
C25 C 0.4220(3) 0.24911(19) 0.18019(16) 0.0218(7) Uani 1 1 d . . . . .
H25 H 0.4274 0.2899 0.1445 0.026 Uiso 1 1 calc R U . . .
C36 C -0.2844(3) 0.56835(19) 0.13572(17) 0.0234(7) Uani 1 1 d . . . . .
H36 H -0.3661 0.5634 0.1207 0.028 Uiso 1 1 calc R U . . .
F2 F -0.0769(3) 0.10942(16) 0.10958(19) 0.0901(14) Uani 1 1 d . . . . .
C44 C 0.0059(3) 0.29747(17) 0.17498(14) 0.0162(6) Uani 1 1 d . . . . .
C37 C -0.1745(3) 0.53369(18) 0.11769(15) 0.0195(7) Uani 1 1 d . . . . .
H37 H -0.1815 0.5051 0.0903 0.023 Uiso 1 1 calc R U . . .
C4 C 0.4781(3) 0.36470(19) 0.28293(16) 0.0214(7) Uani 1 1 d . . . . .
H4A H 0.4917 0.3198 0.3161 0.026 Uiso 1 1 calc R U . . .
H4B H 0.5594 0.3748 0.2536 0.026 Uiso 1 1 calc R U . . .
C43 C 0.2611(3) 0.57621(17) 0.00355(14) 0.0170(6) Uani 1 1 d . . . . .
H43 H 0.2980 0.5296 0.0082 0.020 Uiso 1 1 calc R U . . .
C73 C 0.0252(3) 0.00913(17) 0.37777(16) 0.0210(7) Uani 1 1 d . . . . .
H73 H 0.1139 -0.0033 0.3688 0.025 Uiso 1 1 calc R U . . .
C3 C 0.1898(3) 0.33930(17) 0.29774(14) 0.0171(6) Uani 1 1 d . . . . .
H3A H 0.1365 0.2950 0.3008 0.021 Uiso 1 1 calc R U . . .
H3B H 0.2125 0.3382 0.3390 0.021 Uiso 1 1 calc R U . . .
C77 C -0.2046(3) -0.00039(17) 0.37060(16) 0.0213(7) Uani 1 1 d . . . . .
H77 H -0.2764 -0.0192 0.3559 0.026 Uiso 1 1 calc R U . . .
C35 C -0.2759(3) 0.61029(19) 0.17558(17) 0.0247(8) Uani 1 1 d . . . . .
H35 H -0.3515 0.6342 0.1875 0.030 Uiso 1 1 calc R U . . .
C80 C 0.1043(3) -0.08894(17) 0.29882(17) 0.0218(7) Uani 1 1 d . . . . .
C28 C 0.3201(4) 0.64883(19) 0.14578(17) 0.0244(8) Uani 1 1 d . . . . .
H28 H 0.3369 0.6258 0.1142 0.029 Uiso 1 1 calc R U . . .
C14 C -0.0747(3) 0.37073(18) 0.35245(15) 0.0184(7) Uani 1 1 d . . . . .
C58 C -0.2002(3) 0.00686(18) 0.16953(16) 0.0206(7) Uani 1 1 d . . . . .
C81 C 0.1552(3) -0.05540(18) 0.23801(18) 0.0251(8) Uani 1 1 d . . . . .
H81 H 0.0958 -0.0341 0.2090 0.030 Uiso 1 1 calc R U . . .
C67 C -0.1822(3) -0.30675(18) 0.45534(16) 0.0211(7) Uani 1 1 d . . . . .
H67 H -0.2096 -0.3530 0.4829 0.025 Uiso 1 1 calc R U . . .
C2 C 0.1687(3) 0.47114(18) 0.28753(15) 0.0176(7) Uani 1 1 d . . . . .
H2A H 0.2024 0.4551 0.3282 0.021 Uiso 1 1 calc R U . . .
H2B H 0.0987 0.5070 0.2884 0.021 Uiso 1 1 calc R U . . .
C72 C -0.0762(3) -0.02338(17) 0.35719(15) 0.0192(7) Uani 1 1 d . . . . .
C70 C -0.3419(3) -0.24819(19) 0.51494(17) 0.0238(7) Uani 1 1 d . . . . .
C49 C 0.0435(3) 0.23262(18) 0.21467(15) 0.0210(7) Uani 1 1 d . . . . .
H49 H 0.1343 0.2213 0.2150 0.025 Uiso 1 1 calc R U . . .
C55 C 0.3247(3) 0.34276(19) 0.03680(15) 0.0213(7) Uani 1 1 d . . . . .
H55 H 0.3593 0.3883 0.0380 0.026 Uiso 1 1 calc R U . . .
F21 F 0.3138(3) -0.05620(16) 0.11616(13) 0.0672(9) Uani 1 1 d . . . . .
C69 C -0.0464(3) -0.23253(18) 0.36639(16) 0.0208(7) Uani 1 1 d . . . . .
H69 H 0.0193 -0.2302 0.3331 0.025 Uiso 1 1 calc R U . . .
C76 C -0.2300(4) 0.04873(18) 0.40453(16) 0.0234(7) Uani 1 1 d . . . . .
C75 C -0.1273(4) 0.07857(18) 0.42530(16) 0.0250(8) Uani 1 1 d . . . . .
H75 H -0.1443 0.1118 0.4489 0.030 Uiso 1 1 calc R U . . .
C20 C 0.3814(3) 0.25832(18) 0.23692(15) 0.0182(7) Uani 1 1 d . . . . .
F5 F -0.3576(4) -0.23489(18) 0.22578(15) 0.0943(14) Uani 1 1 d . . . . .
C85 C 0.1974(3) -0.12028(18) 0.33869(18) 0.0252(8) Uani 1 1 d . . . . .
H85 H 0.1677 -0.1441 0.3805 0.030 Uiso 1 1 calc R U . . .
C19 C -0.0808(4) 0.4175(2) 0.38894(17) 0.0263(8) Uani 1 1 d . . . . .
H19 H -0.0538 0.4672 0.3712 0.032 Uiso 1 1 calc R U . . .
C7 C 0.5296(3) 0.4849(2) 0.38200(16) 0.0236(7) Uani 1 1 d . . . . .
C68 C -0.0872(3) -0.30091(18) 0.40597(16) 0.0210(7) Uani 1 1 d . . . . .
C26 C 0.2973(3) 0.60716(18) 0.20654(16) 0.0196(7) Uani 1 1 d . . . . .
C62 C -0.1958(4) 0.0823(2) 0.12666(18) 0.0288(8) Uani 1 1 d . . . . .
F6 F -0.4091(4) -0.16212(17) 0.1420(2) 0.0979(15) Uani 1 1 d . . . . .
C57 C -0.1439(3) -0.00496(18) 0.22411(16) 0.0196(7) Uani 1 1 d . . . . .
H57 H -0.1080 0.0355 0.2339 0.024 Uiso 1 1 calc R U . . .
C33 C -0.0471(3) 0.58235(17) 0.17994(15) 0.0193(7) Uani 1 1 d . . . . .
H33 H 0.0342 0.5871 0.1955 0.023 Uiso 1 1 calc R U . . .
C74 C 0.0002(4) 0.05933(17) 0.41111(15) 0.0219(7) Uani 1 1 d . . . . .
C40 C 0.1559(4) 0.71282(19) -0.01100(17) 0.0254(8) Uani 1 1 d . . . . .
H40 H 0.1194 0.7596 -0.0160 0.030 Uiso 1 1 calc R U . . .
C34 C -0.1573(3) 0.61727(19) 0.19804(16) 0.0237(7) Uani 1 1 d . . . . .
H34 H -0.1512 0.6457 0.2256 0.028 Uiso 1 1 calc R U . . .
C71 C -0.0267(4) -0.36719(19) 0.39459(17) 0.0264(8) Uani 1 1 d . . . . .
C64 C -0.0979(3) -0.16774(18) 0.37359(16) 0.0201(7) Uani 1 1 d . . . . .
C42 C 0.3114(3) 0.63486(19) -0.04480(16) 0.0229(7) Uani 1 1 d . . . . .
H42 H 0.3813 0.6281 -0.0735 0.027 Uiso 1 1 calc R U . . .
C13 C -0.0272(3) 0.39576(18) 0.28469(15) 0.0176(7) Uani 1 1 d . . . . .
H13A H -0.0569 0.3592 0.2656 0.021 Uiso 1 1 calc R U . . .
H13B H -0.0702 0.4421 0.2661 0.021 Uiso 1 1 calc R U . . .
C41 C 0.2598(4) 0.70355(19) -0.05138(16) 0.0254(8) Uani 1 1 d . . . . .
H41 H 0.2962 0.7441 -0.0838 0.030 Uiso 1 1 calc R U . . .
C82 C 0.2900(4) -0.05201(18) 0.21836(18) 0.0272(8) Uani 1 1 d . . . . .
C59 C -0.2568(3) -0.04973(19) 0.15372(18) 0.0249(8) Uani 1 1 d . . . . .
H59 H -0.2941 -0.0416 0.1161 0.030 Uiso 1 1 calc R U . . .
C24 C 0.4547(4) 0.1810(2) 0.17488(19) 0.0304(8) Uani 1 1 d . . . . .
H24 H 0.4823 0.1750 0.1357 0.036 Uiso 1 1 calc R U . . .
C48 C -0.0510(4) 0.18441(19) 0.25379(16) 0.0264(8) Uani 1 1 d . . . . .
H48 H -0.0246 0.1403 0.2808 0.032 Uiso 1 1 calc R U . . .
C84 C 0.3319(4) -0.11783(18) 0.31924(19) 0.0271(8) Uani 1 1 d . . . . .
C52 C 0.2233(4) 0.2113(2) 0.03172(19) 0.0341(9) Uani 1 1 d . . . . .
H52 H 0.1886 0.1661 0.0299 0.041 Uiso 1 1 calc R U . . .
C66 C -0.2362(3) -0.24309(17) 0.46335(15) 0.0189(7) Uani 1 1 d . . . . .
C51 C 0.1625(4) 0.24517(19) 0.07334(17) 0.0246(8) Uani 1 1 d . . . . .
H51 H 0.0861 0.2232 0.0997 0.030 Uiso 1 1 calc R U . . .
C78 C 0.1109(4) 0.09561(19) 0.43069(17) 0.0271(8) Uani 1 1 d . . . . .
C61 C -0.1989(3) -0.13082(19) 0.24922(18) 0.0258(8) Uani 1 1 d . . . . .
H61 H -0.2003 -0.1789 0.2763 0.031 Uiso 1 1 calc R U . . .
C87 C 0.3341(4) -0.0148(2) 0.1524(2) 0.0342(10) Uani 1 1 d . . . . .
C6 C 0.5606(3) 0.4273(2) 0.35005(16) 0.0234(7) Uani 1 1 d . . . . .
H6A H 0.6481 0.4383 0.3256 0.028 Uiso 1 1 calc R U . . .
H6B H 0.5640 0.3792 0.3809 0.028 Uiso 1 1 calc R U . . .
C21 C 0.3747(4) 0.1984(2) 0.28940(17) 0.0265(8) Uani 1 1 d . . . . .
H21 H 0.3484 0.2045 0.3287 0.032 Uiso 1 1 calc R U . . .
C60 C -0.2571(4) -0.11880(19) 0.19501(19) 0.0282(8) Uani 1 1 d . . . . .
C8 C 0.4147(4) 0.4785(2) 0.42144(18) 0.0336(9) Uani 1 1 d . . . . .
H8 H 0.3599 0.4358 0.4306 0.040 Uiso 1 1 calc R U . . .
C46 C -0.2213(4) 0.2644(2) 0.21441(17) 0.0263(8) Uani 1 1 d . . . . .
H46 H -0.3123 0.2753 0.2142 0.032 Uiso 1 1 calc R U . . .
C45 C -0.1273(3) 0.31318(18) 0.17523(16) 0.0195(7) Uani 1 1 d . . . . .
H45 H -0.1543 0.3574 0.1486 0.023 Uiso 1 1 calc R U . . .
C79 C -0.3671(4) 0.0709(2) 0.41991(17) 0.0295(8) Uani 1 1 d . . . . .
C47 C -0.1834(4) 0.2004(2) 0.25346(17) 0.0293(8) Uani 1 1 d . . . . .
H47 H -0.2480 0.1673 0.2802 0.035 Uiso 1 1 calc R U . . .
C27 C 0.2759(4) 0.6412(2) 0.2529(2) 0.0351(9) Uani 1 1 d . . . . .
H27 H 0.2635 0.6129 0.2948 0.042 Uiso 1 1 calc R U . . .
C56 C -0.1385(3) -0.07469(17) 0.26525(16) 0.0190(7) Uani 1 1 d . . . . .
F4 F -0.2306(4) -0.21138(19) 0.1458(2) 0.0955(13) Uani 1 1 d . . . . .
F1 F -0.2573(4) 0.12830(15) 0.15298(13) 0.0833(12) Uani 1 1 d . . . . .
F22 F 0.5477(7) -0.1286(5) 0.3468(4) 0.070(2) Uani 0.54 1 d . U P A 1
C54 C 0.3852(4) 0.3089(2) -0.00412(17) 0.0287(8) Uani 1 1 d . . . . .
H54 H 0.4618 0.3306 -0.0304 0.034 Uiso 1 1 calc R U . . .
C17 C -0.1685(5) 0.3224(2) 0.47714(19) 0.0409(11) Uani 1 1 d . . . . .
H17 H -0.1989 0.3060 0.5197 0.049 Uiso 1 1 calc R U . . .
B B -0.0528(4) -0.0886(2) 0.32406(19) 0.0203(8) Uani 1 1 d . . . . .
C83 C 0.3803(4) -0.08373(19) 0.25904(19) 0.0299(9) Uani 1 1 d . . . . .
H83 H 0.4721 -0.0820 0.2458 0.036 Uiso 1 1 calc R U . . .
C23 C 0.4470(4) 0.1214(2) 0.2269(2) 0.0369(10) Uani 1 1 d . . . . .
H23 H 0.4698 0.0746 0.2233 0.044 Uiso 1 1 calc R U . . .
C12 C 0.6088(4) 0.5473(2) 0.3697(2) 0.0356(9) Uani 1 1 d . . . . .
H12 H 0.6889 0.5522 0.3433 0.043 Uiso 1 1 calc R U . . .
F24 F 0.3918(8) -0.1440(5) 0.4193(3) 0.066(2) Uani 0.54 1 d . U P A 1
C53 C 0.3344(4) 0.2432(2) -0.00706(18) 0.0318(9) Uani 1 1 d . . . . .
H53 H 0.3755 0.2201 -0.0356 0.038 Uiso 1 1 calc R U . . .
C9 C 0.3788(5) 0.5331(3) 0.4476(2) 0.0487(12) Uani 1 1 d . . . . .
H9 H 0.2997 0.5279 0.4747 0.058 Uiso 1 1 calc R U . . .
C22 C 0.4065(4) 0.1302(2) 0.28372(19) 0.0359(10) Uani 1 1 d . . . . .
H22 H 0.4003 0.0892 0.3192 0.043 Uiso 1 1 calc R U . . .
C86 C 0.4267(4) -0.1532(2) 0.3642(2) 0.0369(9) Uani 1 1 d . U . . .
C18 C -0.1255(4) 0.3929(2) 0.45060(19) 0.0340(9) Uani 1 1 d . . . . .
H18 H -0.1264 0.4256 0.4750 0.041 Uiso 1 1 calc R U . . .
C63 C -0.3179(5) -0.1810(2) 0.1794(2) 0.0468(12) Uani 1 1 d . . . . .
C11 C 0.5718(5) 0.6024(3) 0.3958(2) 0.0489(13) Uani 1 1 d . . . . .
H11 H 0.6260 0.6453 0.3866 0.059 Uiso 1 1 calc R U . . .
C29 C 0.3184(5) 0.7247(2) 0.1311(2) 0.0414(11) Uani 1 1 d . . . . .
H29 H 0.3346 0.7533 0.0895 0.050 Uiso 1 1 calc R U . . .
C30 C 0.2934(5) 0.7579(2) 0.1765(3) 0.0503(13) Uani 1 1 d . . . . .
H30 H 0.2901 0.8095 0.1661 0.060 Uiso 1 1 calc R U . . .
C15 C -0.1187(5) 0.2991(2) 0.37966(19) 0.0405(11) Uani 1 1 d . . . . .
H15 H -0.1156 0.2658 0.3557 0.049 Uiso 1 1 calc R U . . .
C16 C -0.1672(6) 0.2754(2) 0.4414(2) 0.0547(15) Uani 1 1 d . . . . .
H16 H -0.1995 0.2266 0.4591 0.066 Uiso 1 1 calc R U . . .
C31 C 0.2729(5) 0.7167(2) 0.2378(3) 0.0500(13) Uani 1 1 d . . . . .
H31 H 0.2569 0.7401 0.2691 0.060 Uiso 1 1 calc R U . . .
C10 C 0.4577(6) 0.5953(3) 0.4345(2) 0.0562(15) Uani 1 1 d . . . . .
H10 H 0.4327 0.6331 0.4524 0.067 Uiso 1 1 calc R U . . .
F23 F 0.4243(8) -0.2242(3) 0.3742(4) 0.0666(19) Uani 0.54 1 d . U P A 1
Cl3 Cl -0.5647(12) 0.0608(4) -0.0151(3) 0.099(3) Uani 0.22 1 d D . P . .
Cl4 Cl -0.5348(12) -0.0862(4) -0.0009(3) 0.099(3) Uani 0.22 1 d D . P . .
C89 C -0.469(3) -0.0118(9) 0.010(2) 0.102(12) Uiso 0.22 1 d D . P . .
Cl2 Cl -0.0668(10) -0.0118(6) -0.0128(5) 0.239(4) Uani 0.5 1 d D . P B -1
Cl1 Cl 0.0353(9) -0.1289(5) 0.0700(4) 0.239(4) Uani 0.5 1 d D . P B -1
C88 C 0.0412(13) -0.0401(8) 0.0366(6) 0.098(6) Uani 0.5 1 d D . P B -1
F23A F 0.5040(9) -0.2008(5) 0.3437(4) 0.077(2) Uani 0.46 1 d . U P A 2
F24A F 0.3736(8) -0.1893(6) 0.4177(4) 0.082(3) Uani 0.46 1 d . U P A 2
F22A F 0.5139(9) -0.1068(5) 0.3713(5) 0.068(3) Uani 0.46 1 d . U P A 2

loop_
_atom_site_aniso_label
_atom_site_aniso_U_11
_atom_site_aniso_U_22
_atom_site_aniso_U_33
_atom_site_aniso_U_23
_atom_site_aniso_U_13
_atom_site_aniso_U_12
Mn1 0.0149(2) 0.0109(2) 0.0120(2) -0.00215(18) -0.00263(18) -0.00277(17)
P2 0.0165(4) 0.0097(4) 0.0154(4) -0.0019(3) -0.0042(3) -0.0018(3)
P3 0.0170(4) 0.0150(4) 0.0143(4) -0.0033(3) -0.0042(3) -0.0014(3)
P4 0.0170(4) 0.0099(4) 0.0139(4) -0.0023(3) -0.0038(3) -0.0021(3)
P1 0.0164(4) 0.0151(4) 0.0134(4) -0.0044(3) -0.0015(3) -0.0042(3)
F11 0.0348(13) 0.0280(12) 0.0407(13) -0.0136(10) -0.0033(10) 0.0086(10)
F17 0.0475(14) 0.0221(11) 0.0418(14) 0.0027(10) -0.0085(11) -0.0171(10)
F12 0.0620(16) 0.0239(12) 0.0410(14) -0.0190(10) -0.0152(12) 0.0041(11)
O1 0.0194(12) 0.0289(13) 0.0199(12) -0.0090(10) -0.0002(10) -0.0038(10)
F10 0.0625(16) 0.0106(10) 0.0426(14) -0.0011(9) 0.0098(12) 0.0003(10)
F8 0.0255(12) 0.0591(16) 0.0359(13) -0.0151(12) -0.0034(10) -0.0135(11)
F13 0.0395(13) 0.0276(12) 0.0464(15) -0.0006(11) 0.0045(11) 0.0127(10)
F9 0.0388(13) 0.0625(17) 0.0194(11) -0.0002(11) -0.0055(10) 0.0082(12)
F15 0.0272(12) 0.0393(14) 0.0577(16) -0.0123(12) 0.0024(11) -0.0012(10)
C90 0.0232(17) 0.0106(14) 0.0151(16) -0.0027(12) -0.0068(13) -0.0014(12)
F16 0.0672(18) 0.0534(16) 0.0253(12) -0.0156(11) -0.0040(12) -0.0307(13)
F7 0.0648(18) 0.0246(12) 0.0605(17) -0.0193(12) 0.0307(14) -0.0057(12)
N1 0.0176(14) 0.0225(15) 0.0187(14) -0.0078(12) -0.0054(11) -0.0010(11)
F14 0.0495(16) 0.0616(18) 0.0308(13) -0.0118(12) 0.0073(11) 0.0131(13)
F18 0.0401(14) 0.0428(15) 0.0742(19) -0.0314(14) -0.0306(13) 0.0043(11)
C1 0.0208(17) 0.0129(15) 0.0168(16) -0.0042(12) -0.0072(13) -0.0009(12)
C38 0.0200(16) 0.0101(14) 0.0151(15) -0.0022(12) -0.0069(12) -0.0026(12)
F20 0.0243(12) 0.0626(18) 0.0544(17) -0.0013(14) 0.0023(11) -0.0084(12)
C32 0.0190(16) 0.0122(15) 0.0137(15) 0.0010(12) -0.0012(12) -0.0026(12)
F3 0.101(2) 0.0401(15) 0.0371(15) 0.0085(12) -0.0333(15) -0.0170(15)
C5 0.0193(17) 0.0239(18) 0.0198(17) -0.0050(14) -0.0034(13) -0.0088(13)
N2 0.0152(13) 0.0152(13) 0.0167(14) -0.0027(11) -0.0036(10) -0.0020(10)
F19 0.0407(15) 0.0433(16) 0.072(2) 0.0338(14) 0.0133(14) 0.0136(12)
C50 0.0204(16) 0.0160(15) 0.0155(16) -0.0044(13) -0.0065(12) 0.0013(12)
C39 0.0244(17) 0.0130(15) 0.0213(17) -0.0039(13) -0.0039(13) 0.0018(13)
C65 0.0210(17) 0.0136(15) 0.0245(18) -0.0054(13) -0.0092(13) -0.0012(13)
C25 0.0225(17) 0.0190(17) 0.0225(18) -0.0024(14) -0.0064(14) -0.0011(13)
C36 0.0174(16) 0.0208(17) 0.0298(19) -0.0037(15) -0.0021(14) -0.0039(13)
F2 0.0470(18) 0.0462(18) 0.133(3) 0.0464(19) -0.0174(19) -0.0193(14)
C44 0.0201(16) 0.0128(15) 0.0161(16) -0.0042(12) -0.0039(12) -0.0055(12)
C37 0.0229(17) 0.0188(16) 0.0166(16) -0.0045(13) -0.0025(13) -0.0043(13)
C4 0.0186(16) 0.0287(19) 0.0207(17) -0.0112(15) -0.0073(13) 0.0010(14)
C43 0.0212(16) 0.0139(15) 0.0159(16) -0.0029(12) -0.0057(13) -0.0011(12)
C73 0.0246(17) 0.0127(15) 0.0230(18) 0.0005(13) -0.0062(14) -0.0027(13)
C3 0.0190(16) 0.0178(16) 0.0138(15) -0.0025(12) -0.0036(12) -0.0011(13)
C77 0.0248(18) 0.0131(15) 0.0237(18) -0.0007(13) -0.0046(14) -0.0020(13)
C35 0.0225(18) 0.0201(17) 0.030(2) -0.0067(15) 0.0030(15) -0.0006(14)
C80 0.0215(17) 0.0099(15) 0.036(2) -0.0077(14) -0.0081(15) -0.0030(13)
C28 0.0300(19) 0.0176(17) 0.0268(19) -0.0068(14) -0.0068(15) -0.0068(14)
C14 0.0165(16) 0.0170(16) 0.0198(17) -0.0027(13) -0.0001(13) -0.0016(12)
C58 0.0185(16) 0.0154(16) 0.0261(18) -0.0033(14) -0.0021(13) 0.0029(13)
C81 0.0193(17) 0.0123(16) 0.042(2) -0.0025(15) -0.0089(15) -0.0011(13)
C67 0.0279(18) 0.0135(15) 0.0215(17) -0.0028(13) -0.0066(14) -0.0037(13)
C2 0.0168(16) 0.0198(16) 0.0179(16) -0.0077(13) -0.0028(12) -0.0034(13)
C72 0.0242(17) 0.0104(15) 0.0207(17) 0.0003(13) -0.0063(13) -0.0016(13)
C70 0.0258(18) 0.0201(17) 0.0264(19) -0.0073(15) -0.0054(14) -0.0024(14)
C49 0.0247(18) 0.0164(16) 0.0219(17) -0.0044(13) -0.0055(14) -0.0050(13)
C55 0.0249(18) 0.0207(17) 0.0189(17) -0.0057(14) -0.0047(14) -0.0017(14)
F21 0.105(3) 0.0429(16) 0.0442(17) 0.0048(13) -0.0117(16) -0.0310(16)
C69 0.0211(17) 0.0187(17) 0.0234(18) -0.0059(14) -0.0056(14) -0.0043(13)
C76 0.0292(19) 0.0134(16) 0.0230(18) 0.0014(14) -0.0013(14) 0.0018(14)
C75 0.041(2) 0.0124(16) 0.0203(18) -0.0023(13) -0.0031(15) 0.0000(14)
C20 0.0159(16) 0.0163(16) 0.0220(17) -0.0029(13) -0.0072(13) -0.0002(12)
F5 0.162(4) 0.062(2) 0.057(2) -0.0099(17) -0.021(2) -0.077(2)
C85 0.0250(18) 0.0144(16) 0.036(2) -0.0038(15) -0.0120(15) -0.0026(13)
C19 0.0264(19) 0.0212(18) 0.031(2) -0.0118(15) 0.0086(15) -0.0060(14)
C7 0.0262(18) 0.0276(19) 0.0213(18) -0.0100(15) -0.0134(14) 0.0045(15)
C68 0.0243(17) 0.0136(16) 0.0267(18) -0.0068(14) -0.0076(14) 0.0009(13)
C26 0.0178(16) 0.0158(16) 0.0266(18) -0.0091(14) 0.0004(13) -0.0057(13)
C62 0.030(2) 0.0227(19) 0.033(2) -0.0055(16) -0.0077(16) 0.0053(15)
F6 0.120(3) 0.0421(18) 0.151(4) -0.026(2) -0.105(3) -0.0034(18)
C57 0.0166(16) 0.0143(15) 0.0288(18) -0.0069(14) -0.0042(13) -0.0011(12)
C33 0.0218(17) 0.0164(16) 0.0204(17) -0.0046(13) -0.0071(13) -0.0003(13)
C74 0.034(2) 0.0107(15) 0.0186(17) 0.0005(13) -0.0072(14) -0.0055(14)
C40 0.033(2) 0.0136(16) 0.0272(19) -0.0017(14) -0.0058(15) 0.0009(14)
C34 0.0276(19) 0.0214(17) 0.0238(18) -0.0099(14) -0.0007(14) -0.0012(14)
C71 0.037(2) 0.0158(17) 0.0252(19) -0.0034(14) -0.0040(16) -0.0003(15)
C64 0.0220(17) 0.0152(16) 0.0247(18) -0.0055(13) -0.0102(14) -0.0018(13)
C42 0.0235(18) 0.0213(17) 0.0205(17) -0.0006(14) -0.0029(14) -0.0002(14)
C13 0.0145(15) 0.0200(16) 0.0178(16) -0.0049(13) -0.0013(12) -0.0044(12)
C41 0.0301(19) 0.0167(17) 0.0238(18) 0.0034(14) -0.0043(15) -0.0047(14)
C82 0.0249(18) 0.0109(16) 0.042(2) -0.0010(15) -0.0050(16) -0.0048(13)
C59 0.0222(18) 0.0225(18) 0.033(2) -0.0095(15) -0.0111(15) 0.0039(14)
C24 0.033(2) 0.027(2) 0.035(2) -0.0134(17) -0.0073(17) 0.0016(16)
C48 0.039(2) 0.0170(17) 0.0199(18) 0.0015(14) -0.0065(15) -0.0086(15)
C84 0.0234(18) 0.0139(16) 0.044(2) -0.0034(15) -0.0160(16) -0.0003(13)
C52 0.045(2) 0.0225(19) 0.040(2) -0.0169(17) -0.0048(19) -0.0012(17)
C66 0.0207(16) 0.0156(16) 0.0222(17) -0.0065(13) -0.0075(13) -0.0014(13)
C51 0.0259(18) 0.0200(17) 0.0287(19) -0.0085(15) -0.0025(15) -0.0034(14)
C78 0.040(2) 0.0182(17) 0.0231(19) -0.0046(14) -0.0062(16) -0.0047(15)
C61 0.0209(17) 0.0170(17) 0.038(2) -0.0042(15) -0.0096(15) -0.0016(13)
C87 0.0223(19) 0.0181(18) 0.054(3) 0.0041(18) -0.0055(17) -0.0026(15)
C6 0.0201(17) 0.031(2) 0.0241(18) -0.0133(15) -0.0108(14) 0.0031(14)
C21 0.031(2) 0.0238(18) 0.0220(18) -0.0005(15) -0.0076(15) -0.0010(15)
C60 0.0261(19) 0.0181(17) 0.046(2) -0.0138(16) -0.0154(17) 0.0026(14)
C8 0.038(2) 0.035(2) 0.028(2) -0.0101(17) -0.0016(17) 0.0060(18)
C46 0.0225(18) 0.029(2) 0.030(2) -0.0139(16) 0.0017(15) -0.0072(15)
C45 0.0223(17) 0.0153(16) 0.0230(17) -0.0087(13) -0.0027(13) -0.0016(13)
C79 0.034(2) 0.0226(19) 0.027(2) -0.0014(15) 0.0015(16) 0.0021(16)
C47 0.035(2) 0.0270(19) 0.0240(19) -0.0068(15) 0.0032(16) -0.0170(16)
C27 0.042(2) 0.029(2) 0.038(2) -0.0189(18) 0.0048(18) -0.0093(17)
C56 0.0145(15) 0.0123(15) 0.0290(18) -0.0036(13) -0.0039(13) -0.0014(12)
F4 0.125(3) 0.059(2) 0.126(3) -0.066(2) -0.010(3) -0.015(2)
F1 0.167(4) 0.0321(15) 0.0445(17) -0.0046(13) -0.003(2) 0.0521(19)
F22 0.026(3) 0.102(7) 0.066(5) 0.006(4) -0.024(3) -0.004(3)
C54 0.029(2) 0.033(2) 0.0237(19) -0.0072(16) -0.0020(15) 0.0005(16)
C17 0.057(3) 0.035(2) 0.024(2) -0.0057(18) 0.0136(19) 0.004(2)
B 0.0192(19) 0.0127(17) 0.028(2) -0.0022(15) -0.0078(15) -0.0019(14)
C83 0.0183(18) 0.0165(17) 0.052(3) -0.0030(17) -0.0086(16) -0.0036(14)
C23 0.043(2) 0.0153(18) 0.054(3) -0.0106(18) -0.011(2) 0.0043(16)
C12 0.032(2) 0.040(2) 0.043(2) -0.020(2) -0.0181(18) -0.0022(18)
F24 0.065(4) 0.092(5) 0.053(3) -0.028(4) -0.040(3) 0.036(4)
C53 0.038(2) 0.033(2) 0.031(2) -0.0182(17) -0.0063(17) 0.0088(17)
C9 0.053(3) 0.057(3) 0.045(3) -0.028(2) -0.007(2) 0.023(2)
C22 0.045(2) 0.0186(18) 0.036(2) 0.0075(16) -0.0127(19) -0.0041(17)
C86 0.0285(19) 0.0284(19) 0.052(2) -0.0034(17) -0.0210(17) 0.0011(15)
C18 0.039(2) 0.032(2) 0.035(2) -0.0219(18) 0.0106(18) -0.0059(17)
C63 0.057(3) 0.021(2) 0.070(3) -0.012(2) -0.039(3) 0.004(2)
C11 0.059(3) 0.038(3) 0.065(3) -0.027(2) -0.039(3) 0.006(2)
C29 0.055(3) 0.0183(19) 0.046(3) 0.0018(18) -0.012(2) -0.0133(18)
C30 0.059(3) 0.016(2) 0.077(4) -0.016(2) -0.007(3) -0.0089(19)
C15 0.066(3) 0.0191(19) 0.033(2) -0.0114(17) 0.019(2) -0.0101(19)
C16 0.095(4) 0.017(2) 0.041(3) -0.0024(18) 0.029(3) -0.007(2)
C31 0.058(3) 0.032(2) 0.071(3) -0.035(2) 0.005(3) -0.009(2)
C10 0.075(4) 0.055(3) 0.062(3) -0.043(3) -0.039(3) 0.034(3)
F23 0.090(5) 0.027(3) 0.088(5) -0.006(3) -0.061(4) 0.018(3)
Cl3 0.189(9) 0.064(4) 0.041(3) -0.018(2) 0.012(4) 0.038(4)
Cl4 0.189(9) 0.064(4) 0.041(3) -0.018(2) 0.012(4) 0.038(4)
Cl2 0.209(7) 0.263(7) 0.283(8) -0.176(7) 0.076(6) -0.049(6)
Cl1 0.209(7) 0.263(7) 0.283(8) -0.176(7) 0.076(6) -0.049(6)
C88 0.046(7) 0.172(18) 0.117(13) -0.118(14) 0.017(8) -0.027(9)
F23A 0.081(6) 0.075(5) 0.085(6) -0.025(5) -0.048(4) 0.054(4)
F24A 0.039(4) 0.109(7) 0.064(4) 0.033(5) -0.025(3) 0.004(5)
F22A 0.063(6) 0.048(4) 0.094(8) -0.005(4) -0.059(5) -0.010(4)

loop_
_atom_type_symbol
_atom_type_description
_atom_type_scat_dispersion_real
_atom_type_scat_dispersion_imag
_atom_type_scat_source
C C 0.0033 0.0016 'International Tables Vol C Tables 4.2.6.8 and 6.1.1.4'
H H 0.0000 0.0000 'International Tables Vol C Tables 4.2.6.8 and 6.1.1.4'
B B 0.0013 0.0007 'International Tables Vol C Tables 4.2.6.8 and 6.1.1.4'
Cl Cl 0.1484 0.1585 'International Tables Vol C Tables 4.2.6.8 and 6.1.1.4'
F F 0.0171 0.0103 'International Tables Vol C Tables 4.2.6.8 and 6.1.1.4'
Mn Mn 0.3368 0.7283 'International Tables Vol C Tables 4.2.6.8 and 6.1.1.4'
N N 0.0061 0.0033 'International Tables Vol C Tables 4.2.6.8 and 6.1.1.4'
O O 0.0106 0.0060 'International Tables Vol C Tables 4.2.6.8 and 6.1.1.4'
P P 0.1023 0.0942 'International Tables Vol C Tables 4.2.6.8 and 6.1.1.4'

loop_
_geom_angle_atom_site_label_1
_geom_angle_atom_site_label_2
_geom_angle_atom_site_label_3
_geom_angle
_geom_angle_site_symmetry_1
_geom_angle_site_symmetry_3
P3 Mn1 P2 98.55(3) . .
P3 Mn1 P4 166.42(4) . .
P3 Mn1 N2 69.12(7) . .
P4 Mn1 P2 72.51(3) . .
P4 Mn1 N2 101.93(7) . .
P1 Mn1 P2 168.13(4) . .
P1 Mn1 P3 84.79(3) . .
P1 Mn1 P4 101.99(3) . .
P1 Mn1 N2 69.73(7) . .
C1 Mn1 P2 97.90(11) . .
C1 Mn1 P3 96.91(11) . .
C1 Mn1 P4 94.49(10) . .
C1 Mn1 P1 92.97(11) . .
C1 Mn1 N2 158.16(12) . .
N2 Mn1 P2 100.70(7) . .
C90 P2 Mn1 94.98(10) . .
C50 P2 Mn1 126.64(11) . .
C50 P2 C90 102.63(15) . .
C44 P2 Mn1 118.28(11) . .
C44 P2 C90 107.56(15) . .
C44 P2 C50 103.64(15) . .
C4 P3 Mn1 124.73(12) . .
C3 P3 Mn1 90.04(10) . .
C3 P3 C4 106.02(15) . .
C20 P3 Mn1 126.49(11) . .
C20 P3 C4 98.38(15) . .
C20 P3 C3 108.42(15) . .
C90 P4 Mn1 95.42(10) . .
C38 P4 Mn1 122.55(10) . .
C38 P4 C90 103.86(14) . .
C32 P4 Mn1 124.07(11) . .
C32 P4 C90 107.28(15) . .
C32 P4 C38 100.92(14) . .
C5 P1 Mn1 120.73(12) . .
C2 P1 Mn1 91.23(11) . .
C2 P1 C5 106.14(15) . .
C26 P1 Mn1 129.16(12) . .
C26 P1 C5 99.20(16) . .
C26 P1 C2 107.52(15) . .
P4 C90 P2 95.69(15) . .
C5 N1 C6 109.9(3) . .
C4 N1 C5 111.9(3) . .
C4 N1 C6 111.2(3) . .
O1 C1 Mn1 174.5(3) . .
C39 C38 P4 122.3(3) . .
C43 C38 P4 119.3(2) . .
C43 C38 C39 118.4(3) . .
C37 C32 P4 123.6(3) . .
C37 C32 C33 118.1(3) . .
C33 C32 P4 117.9(2) . .
N1 C5 P1 113.3(2) . .
C3 N2 Mn1 96.72(18) . .
C3 N2 C2 111.2(2) . .
C3 N2 C13 110.5(2) . .
C2 N2 Mn1 96.78(17) . .
C13 N2 Mn1 128.91(19) . .
C13 N2 C2 111.3(2) . .
C55 C50 P2 118.5(3) . .
C55 C50 C51 118.9(3) . .
C51 C50 P2 122.6(3) . .
C40 C39 C38 120.4(3) . .
C66 C65 C64 122.7(3) . .
C20 C25 C24 120.4(3) . .
C37 C36 C35 120.5(3) . .
C49 C44 P2 117.9(2) . .
C45 C44 P2 123.0(2) . .
C45 C44 C49 119.0(3) . .
C36 C37 C32 120.6(3) . .
N1 C4 P3 113.4(2) . .
C42 C43 C38 120.9(3) . .
C74 C73 C72 122.0(3) . .
N2 C3 P3 101.1(2) . .
C76 C77 C72 122.4(3) . .
C34 C35 C36 120.0(3) . .
C81 C80 C85 115.6(3) . .
C81 C80 B 123.2(3) . .
C85 C80 B 121.1(3) . .
C26 C28 C29 119.8(4) . .
C19 C14 C13 122.4(3) . .
C19 C14 C15 117.7(3) . .
C15 C14 C13 119.8(3) . .
C57 C58 C62 118.7(3) . .
C59 C58 C62 119.8(3) . .
C59 C58 C57 121.5(3) . .
C82 C81 C80 122.4(3) . .
C68 C67 C66 118.0(3) . .
N2 C2 P1 101.2(2) . .
C73 C72 C77 115.6(3) . .
C73 C72 B 123.5(3) . .
C77 C72 B 120.7(3) . .
F8 C70 F9 104.9(3) . .
F8 C70 C66 112.2(3) . .
F9 C70 C66 112.2(3) . .
F7 C70 F8 106.4(3) . .
F7 C70 F9 106.5(3) . .
F7 C70 C66 113.9(3) . .
C48 C49 C44 120.4(3) . .
C54 C55 C50 121.0(3) . .
C64 C69 C68 122.9(3) . .
C77 C76 C79 121.8(3) . .
C75 C76 C77 120.3(3) . .
C75 C76 C79 118.0(3) . .
C74 C75 C76 118.9(3) . .
C25 C20 P3 119.5(2) . .
C25 C20 C21 119.7(3) . .
C21 C20 P3 120.8(3) . .
C84 C85 C80 122.3(4) . .
C18 C19 C14 120.9(3) . .
C8 C7 C6 119.5(3) . .
C8 C7 C12 118.7(4) . .
C12 C7 C6 121.6(3) . .
C67 C68 C69 120.4(3) . .
C67 C68 C71 120.5(3) . .
C69 C68 C71 119.1(3) . .
C28 C26 P1 119.9(3) . .
C28 C26 C27 119.9(3) . .
C27 C26 P1 120.2(3) . .
F3 C62 C58 114.5(3) . .
F3 C62 F1 104.2(3) . .
F2 C62 F3 108.1(4) . .
F2 C62 C58 113.0(3) . .
F2 C62 F1 104.8(4) . .
F1 C62 C58 111.4(3) . .
C58 C57 C56 122.1(3) . .
C34 C33 C32 121.3(3) . .
C73 C74 C78 121.1(3) . .
C75 C74 C73 120.7(3) . .
C75 C74 C78 118.2(3) . .
C41 C40 C39 120.3(3) . .
C35 C34 C33 119.5(3) . .
F11 C71 F12 105.0(3) . .
F11 C71 C68 113.0(3) . .
F12 C71 C68 112.2(3) . .
F10 C71 F11 106.2(3) . .
F10 C71 F12 106.1(3) . .
F10 C71 C68 113.7(3) . .
C65 C64 B 123.1(3) . .
C69 C64 C65 115.3(3) . .
C69 C64 B 121.5(3) . .
C43 C42 C41 120.0(3) . .
N2 C13 C14 115.5(3) . .
C40 C41 C42 119.9(3) . .
C81 C82 C87 118.1(3) . .
C83 C82 C81 120.7(4) . .
C83 C82 C87 121.1(3) . .
C58 C59 C60 117.4(3) . .
C25 C24 C23 119.9(4) . .
C47 C48 C49 120.1(3) . .
C85 C84 C86 119.7(4) . .
C83 C84 C85 121.2(3) . .
C83 C84 C86 119.1(3) . .
C53 C52 C51 120.3(4) . .
C65 C66 C70 120.3(3) . .
C67 C66 C65 120.7(3) . .
C67 C66 C70 119.0(3) . .
C52 C51 C50 120.0(3) . .
F17 C78 C74 111.0(3) . .
F16 C78 F17 106.2(3) . .
F16 C78 F18 106.9(3) . .
F16 C78 C74 112.4(3) . .
F18 C78 F17 106.3(3) . .
F18 C78 C74 113.5(3) . .
C60 C61 C56 122.3(3) . .
F20 C87 F21 106.7(4) . .
F20 C87 C82 113.3(3) . .
F19 C87 F20 105.5(3) . .
F19 C87 F21 105.7(4) . .
F19 C87 C82 112.7(4) . .
F21 C87 C82 112.4(3) . .
N1 C6 C7 110.1(3) . .
C22 C21 C20 119.6(4) . .
C59 C60 C61 121.1(3) . .
C59 C60 C63 118.7(4) . .
C61 C60 C63 120.1(3) . .
C9 C8 C7 120.8(4) . .
C47 C46 C45 120.4(3) . .
C44 C45 C46 120.2(3) . .
F13 C79 C76 112.0(3) . .
F15 C79 F13 105.8(3) . .
F15 C79 C76 112.9(3) . .
F14 C79 F13 106.1(3) . .
F14 C79 F15 107.2(3) . .
F14 C79 C76 112.3(3) . .
C46 C47 C48 119.8(3) . .
C31 C27 C26 119.7(4) . .
C57 C56 B 120.8(3) . .
C61 C56 C57 115.6(3) . .
C61 C56 B 123.3(3) . .
C55 C54 C53 120.1(4) . .
C18 C17 C16 119.1(4) . .
C72 B C80 109.1(3) . .
C72 B C64 109.9(3) . .
C64 B C80 109.8(3) . .
C56 B C80 108.2(3) . .
C56 B C72 110.5(3) . .
C56 B C64 109.3(3) . .
C84 C83 C82 117.8(3) . .
C22 C23 C24 120.0(4) . .
C7 C12 C11 120.4(4) . .
C54 C53 C52 119.8(4) . .
C8 C9 C10 120.1(5) . .
C23 C22 C21 120.4(3) . .
F22 C86 C84 113.3(5) . .
F22 C86 F24 107.6(6) . .
F22 C86 F23 108.8(6) . .
F24 C86 C84 111.4(4) . .
F23 C86 C84 111.0(4) . .
F23 C86 F24 104.3(6) . .
F23A C86 C84 111.7(5) . .
F24A C86 C84 115.5(5) . .
F24A C86 F23A 105.6(7) . .
F24A C86 F22A 107.7(8) . .
F22A C86 C84 112.9(5) . .
F22A C86 F23A 102.4(7) . .
C17 C18 C19 121.1(4) . .
F5 C63 F6 111.2(4) . .
F5 C63 C60 114.6(4) . .
F5 C63 F4 103.1(4) . .
F6 C63 C60 114.2(3) . .
F6 C63 F4 100.3(5) . .
F4 C63 C60 111.9(4) . .
C10 C11 C12 120.2(5) . .
C30 C29 C28 120.2(4) . .
C29 C30 C31 120.5(4) . .
C14 C15 C16 120.9(4) . .
C17 C16 C15 120.2(4) . .
C27 C31 C30 119.8(4) . .
C11 C10 C9 119.8(4) . .
Cl4 Cl3 C89 75.1(10) 2_455 .
C89 Cl3 Cl4 95.6(18) 2_455 2_455
C89 Cl3 C89 22(2) 2_455 .
Cl3 Cl4 C89 63.2(9) 2_455 2_455
Cl3 Cl4 C89 35.7(9) 2_455 .
C89 Cl4 C89 28.0(15) . 2_455
Cl3 C89 Cl3 158(2) 2_455 .
Cl3 C89 Cl4 158(3) 2_455 2_455
Cl3 C89 Cl4 48.7(12) 2_455 .
Cl3 C89 Cl4 41.7(6) . 2_455
Cl4 C89 Cl3 110.5(13) . .
Cl4 C89 Cl4 152.0(15) . 2_455
C89 C89 Cl3 134(4) 2_455 2_455
C89 C89 Cl3 24.7(19) 2_455 .
C89 C89 Cl4 87(3) 2_455 .
C89 C89 Cl4 65.4(19) 2_455 2_455
Cl2 C88 Cl1 114.6(9) . .

loop_
_geom_bond_atom_site_label_1
_geom_bond_atom_site_label_2
_geom_bond_distance
_geom_bond_site_symmetry_2
Mn1 P2 2.3181(9) .
Mn1 P3 2.2443(9) .
Mn1 P4 2.3076(9) .
Mn1 P1 2.2145(9) .
Mn1 C1 1.753(3) .
Mn1 N2 2.316(3) .
P2 C90 1.846(3) .
P2 C50 1.832(3) .
P2 C44 1.828(3) .
P3 C4 1.850(3) .
P3 C3 1.839(3) .
P3 C20 1.814(3) .
P4 C90 1.843(3) .
P4 C38 1.834(3) .
P4 C32 1.814(3) .
P1 C5 1.838(3) .
P1 C2 1.837(3) .
P1 C26 1.814(3) .
F11 C71 1.341(4) .
F17 C78 1.343(4) .
F12 C71 1.356(4) .
O1 C1 1.173(4) .
F10 C71 1.336(4) .
F8 C70 1.337(4) .
F13 C79 1.343(4) .
F9 C70 1.341(4) .
F15 C79 1.336(5) .
F16 C78 1.324(4) .
F7 C70 1.325(4) .
N1 C5 1.459(4) .
N1 C4 1.447(4) .
N1 C6 1.481(4) .
F14 C79 1.329(4) .
F18 C78 1.329(5) .
C38 C39 1.399(4) .
C38 C43 1.393(5) .
F20 C87 1.329(4) .
C32 C37 1.397(5) .
C32 C33 1.398(5) .
F3 C62 1.315(5) .
N2 C3 1.500(4) .
N2 C2 1.506(4) .
N2 C13 1.504(4) .
F19 C87 1.328(4) .
C50 C55 1.390(5) .
C50 C51 1.395(5) .
C39 C40 1.394(5) .
C65 C64 1.395(5) .
C65 C66 1.391(4) .
C25 C20 1.379(5) .
C25 C24 1.380(5) .
C36 C37 1.384(5) .
C36 C35 1.386(5) .
F2 C62 1.295(5) .
C44 C49 1.392(5) .
C44 C45 1.389(5) .
C43 C42 1.385(4) .
C73 C72 1.398(5) .
C73 C74 1.396(5) .
C77 C72 1.410(5) .
C77 C76 1.388(5) .
C35 C34 1.385(5) .
C80 C81 1.397(5) .
C80 C85 1.399(5) .
C80 B 1.644(5) .
C28 C26 1.385(5) .
C28 C29 1.395(5) .
C14 C19 1.385(5) .
C14 C13 1.510(4) .
C14 C15 1.387(5) .
C58 C62 1.493(5) .
C58 C57 1.388(5) .
C58 C59 1.383(5) .
C81 C82 1.394(5) .
C67 C68 1.385(5) .
C67 C66 1.387(5) .
C72 B 1.641(5) .
C70 C66 1.491(5) .
C49 C48 1.388(5) .
C55 C54 1.378(5) .
F21 C87 1.333(5) .
C69 C68 1.396(5) .
C69 C64 1.391(5) .
C76 C75 1.383(5) .
C76 C79 1.494(5) .
C75 C74 1.381(5) .
C20 C21 1.398(5) .
F5 C63 1.280(6) .
C85 C84 1.392(5) .
C19 C18 1.379(5) .
C7 C6 1.504(5) .
C7 C8 1.382(5) .
C7 C12 1.386(5) .
C68 C71 1.486(5) .
C26 C27 1.395(5) .
C62 F1 1.323(5) .
F6 C63 1.310(5) .
C57 C56 1.401(4) .
C33 C34 1.390(5) .
C74 C78 1.499(5) .
C40 C41 1.374(5) .
C64 B 1.643(5) .
C42 C41 1.389(5) .
C82 C87 1.491(6) .
C82 C83 1.391(5) .
C59 C60 1.387(5) .
C24 C23 1.388(6) .
C48 C47 1.383(5) .
C84 C83 1.381(6) .
C84 C86 1.502(5) .
C52 C51 1.392(5) .
C52 C53 1.386(6) .
C61 C60 1.391(5) .
C61 C56 1.396(5) .
C21 C22 1.383(5) .
C60 C63 1.491(5) .
C8 C9 1.377(6) .
C46 C45 1.392(5) .
C46 C47 1.375(5) .
C27 C31 1.387(6) .
C56 B 1.639(5) .
F4 C63 1.352(6) .
F22 C86 1.300(8) .
C54 C53 1.384(5) .
C17 C18 1.363(6) .
C17 C16 1.378(6) .
C23 C22 1.378(6) .
C12 C11 1.387(6) .
F24 C86 1.334(8) .
C9 C10 1.381(8) .
C86 F23 1.312(7) .
C86 F23A 1.354(9) .
C86 F24A 1.283(9) .
C86 F22A 1.315(9) .
C11 C10 1.367(8) .
C29 C30 1.366(7) .
C30 C31 1.391(7) .
C15 C16 1.390(6) .
Cl3 Cl4 1.259(15) 2_455
Cl3 C89 1.691(16) .
Cl3 C89 0.977(19) 2_455
Cl4 Cl3 1.259(15) 2_455
Cl4 C89 1.83(2) 2_455
Cl4 C89 1.667(17) .
C89 Cl3 0.977(19) 2_455
C89 Cl4 1.83(2) 2_455
C89 C89 0.86(4) 2_455
Cl2 C88 1.641(11) .
Cl1 C88 1.651(13) .
